data_7205759
loop_
_publ_author_name
'Sarma, Bipul'
'Thakuria, Ranjit'
'Nath, Naba K.'
'Nangia, Ashwini'

_publ_section_title
;
 Crystal structures of mirtazapine molecular salts
;
_journal_issue 9
_journal_name_full CrystEngComm
_journal_page_first 3232
_journal_paper_doi 10.1039/c0ce00746c
_journal_volume 13
_journal_year 2011
_chemical_formula_sum 'C20 H23 N3 O4'
_chemical_formula_weight 369.41
_chemical_name_systematic
;
?
;
_space_group_IT_number 2
_symmetry_cell_setting triclinic
_symmetry_space_group_name_Hall '-P 1'
_symmetry_space_group_name_H-M 'P -1'
_atom_sites_solution_hydrogens geom
_atom_sites_solution_primary direct
_atom_sites_solution_secondary difmap
_audit_creation_method SHELXL-97
_cell_angle_alpha 111.053(2)
_cell_angle_beta 115.931(2)
_cell_angle_gamma 99.711(2)
_cell_formula_units_Z 2
_cell_length_a 10.3222(16)
_cell_length_b 10.7865(17)
_cell_length_c 10.8589(17)
_cell_measurement_reflns_used 4335
_cell_measurement_temperature 298(2)
_cell_measurement_theta_max 26.06
_cell_measurement_theta_min 2.20
_cell_volume 935.2(3)
_computing_cell_refinement 'Bruker SMART'
_computing_data_collection 'Bruker SMART'
_computing_data_reduction 'Bruker SAINT'
_computing_molecular_graphics 'Bruker SHELXTL'
_computing_publication_material 'Bruker SHELXTL'
_computing_structure_refinement 'SHELXL-97 (Sheldrick, 1997)'
_computing_structure_solution 'SHELXS-97 (Sheldrick, 1990)'
_diffrn_ambient_temperature 298(2)
_diffrn_measured_fraction_theta_full 0.993
_diffrn_measured_fraction_theta_max 0.993
_diffrn_measurement_device_type 'CCD area detector'
_diffrn_measurement_method 'phi and omega scans'
_diffrn_radiation_monochromator graphite
_diffrn_radiation_source 'fine-focus sealed tube'
_diffrn_radiation_type MoK\a
_diffrn_radiation_wavelength 0.71073
_diffrn_reflns_av_R_equivalents 0.0263
_diffrn_reflns_av_sigmaI/netI 0.0363
_diffrn_reflns_limit_h_max 12
_diffrn_reflns_limit_h_min -12
_diffrn_reflns_limit_k_max 13
_diffrn_reflns_limit_k_min -13
_diffrn_reflns_limit_l_max 13
_diffrn_reflns_limit_l_min -13
_diffrn_reflns_number 9393
_diffrn_reflns_theta_full 26.08
_diffrn_reflns_theta_max 26.08
_diffrn_reflns_theta_min 2.20
_exptl_absorpt_coefficient_mu 0.093
_exptl_absorpt_correction_T_max 0.9826
_exptl_absorpt_correction_T_min 0.9754
_exptl_absorpt_correction_type multi-scan
_exptl_absorpt_process_details 'Bruker AXS SADABS program'
_exptl_crystal_colour colorless
_exptl_crystal_density_diffrn 1.312
_exptl_crystal_density_method 'not measured'
_exptl_crystal_description block
_exptl_crystal_F_000 392
_exptl_crystal_size_max 0.27
_exptl_crystal_size_mid 0.24
_exptl_crystal_size_min 0.19
_refine_diff_density_max 0.252
_refine_diff_density_min -0.171
_refine_diff_density_rms 0.039
_refine_ls_extinction_method none
_refine_ls_goodness_of_fit_ref 1.087
_refine_ls_hydrogen_treatment mixed
_refine_ls_matrix_type full
_refine_ls_number_parameters 257
_refine_ls_number_reflns 3686
_refine_ls_number_restraints 0
_refine_ls_restrained_S_all 1.087
_refine_ls_R_factor_all 0.0715
_refine_ls_R_factor_gt 0.0565
_refine_ls_shift/su_max 0.000
_refine_ls_shift/su_mean 0.000
_refine_ls_structure_factor_coef Fsqd
_refine_ls_weighting_details 'calc w=1/[\s^2^(Fo^2^)+(0.0483P)^2^+0.3169P] where P=(Fo^2^+2Fc^2^)/3'
_refine_ls_weighting_scheme calc
_refine_ls_wR_factor_gt 0.1223
_refine_ls_wR_factor_ref 0.1295
_reflns_number_gt 2957
_reflns_number_total 3686
_reflns_threshold_expression >2sigma(I)
_cod_data_source_file c0ce00746c.txt
_cod_data_source_block Mrtz-malonate
_cod_depositor_comments
;
The following automatic conversions were performed:
'_symmetry_cell_setting' value 'Triclinic' changed to 'triclinic'
according to '/home/saulius/struct/CIF-dictionaries/cif_core.dic'
dictionary named 'cif_core.dic' version 2.4.1 from 2010-06-29.

Automatic conversion script
Id: cif_fix_enum 1555 2011-01-17 13:19:09Z saulius 
;
_cod_original_sg_symbol_H-M 'P-1 '
_cod_database_code 7205759

loop_
_symmetry_equiv_pos_as_xyz
'x, y, z'
'-x, -y, -z'

loop_
_atom_site_label
_atom_site_type_symbol
_atom_site_fract_x
_atom_site_fract_y
_atom_site_fract_z
_atom_site_U_iso_or_equiv
_atom_site_adp_type
_atom_site_occupancy
_atom_site_symmetry_multiplicity
_atom_site_calc_flag
_atom_site_refinement_flags
_atom_site_disorder_assembly
_atom_site_disorder_group
C1 C -0.3770(2) 0.6894(2) 0.1307(2) 0.0435(5) Uani 1 1 d . . .
H1 H -0.4583 0.6491 0.1384 0.052 Uiso 1 1 calc R . .
C2 C -0.4131(2) 0.7158(2) 0.0085(2) 0.0480(5) Uani 1 1 d . . .
H2 H -0.5164 0.6913 -0.0672 0.058 Uiso 1 1 calc R . .
C3 C -0.2917(3) 0.7802(2) 0.0001(2) 0.0464(5) Uani 1 1 d . . .
H3 H -0.3129 0.7996 -0.0820 0.056 Uiso 1 1 calc R . .
C4 C -0.1393(2) 0.8157(2) 0.1132(2) 0.0371(4) Uani 1 1 d . . .
C5 C -0.0008(3) 0.8925(2) 0.1179(3) 0.0458(5) Uani 1 1 d . . .
H5A H 0.0728 0.9747 0.2218 0.055 Uiso 1 1 calc R . .
H5B H -0.0343 0.9278 0.0434 0.055 Uiso 1 1 calc R . .
C6 C 0.0790(2) 0.7932(2) 0.0784(2) 0.0410(5) Uani 1 1 d . . .
C7 C 0.0889(3) 0.7617(3) -0.0521(3) 0.0541(6) Uani 1 1 d . . .
H7 H 0.0516 0.8068 -0.1110 0.065 Uiso 1 1 calc R . .
C8 C 0.1527(3) 0.6650(3) -0.0964(3) 0.0614(7) Uani 1 1 d . . .
H8 H 0.1601 0.6465 -0.1830 0.074 Uiso 1 1 calc R . .
C9 C 0.2052(3) 0.5962(2) -0.0114(3) 0.0557(6) Uani 1 1 d . . .
H9 H 0.2471 0.5299 -0.0412 0.067 Uiso 1 1 calc R . .
C10 C 0.1957(2) 0.6254(2) 0.1180(2) 0.0454(5) Uani 1 1 d . . .
H10 H 0.2313 0.5781 0.1746 0.055 Uiso 1 1 calc R . .
C11 C 0.1339(2) 0.72463(19) 0.1659(2) 0.0362(4) Uani 1 1 d . . .
C12 C 0.1436(2) 0.7560(2) 0.3179(2) 0.0350(4) Uani 1 1 d . . .
C13 C 0.3110(2) 0.8567(2) 0.4525(2) 0.0393(5) Uani 1 1 d . . .
H13A H 0.3823 0.8170 0.4336 0.047 Uiso 1 1 calc R . .
H13B H 0.3329 0.9493 0.4561 0.047 Uiso 1 1 calc R . .
C14 C 0.2213(2) 0.9253(2) 0.6314(2) 0.0484(5) Uani 1 1 d . . .
H14A H 0.2388 1.0217 0.6447 0.058 Uiso 1 1 calc R . .
H14B H 0.2342 0.9287 0.7267 0.058 Uiso 1 1 calc R . .
C15 C 0.0573(2) 0.8247(2) 0.4952(2) 0.0450(5) Uani 1 1 d . . .
H15A H 0.0373 0.7290 0.4843 0.054 Uiso 1 1 calc R . .
H15B H -0.0171 0.8585 0.5138 0.054 Uiso 1 1 calc R . .
C16 C -0.1149(2) 0.77890(18) 0.2307(2) 0.0324(4) Uani 1 1 d . . .
C17 C 0.5010(3) 0.9787(3) 0.7367(3) 0.0594(6) Uani 1 1 d . . .
H17A H 0.5187 1.0714 0.7425 0.089 Uiso 1 1 calc R . .
H17B H 0.5733 0.9423 0.7186 0.089 Uiso 1 1 calc R . .
H17C H 0.5159 0.9876 0.8337 0.089 Uiso 1 1 calc R . .
C18 C 0.3240(2) 0.5404(2) 0.5442(2) 0.0430(5) Uani 1 1 d . . .
C19 C 0.3610(3) 0.4281(2) 0.5906(2) 0.0445(5) Uani 1 1 d . . .
H19A H 0.4697 0.4715 0.6765 0.053 Uiso 1 1 calc R . .
H19B H 0.2984 0.4062 0.6311 0.053 Uiso 1 1 calc R . .
C20 C 0.3363(2) 0.2880(2) 0.4676(3) 0.0476(5) Uani 1 1 d . . .
H3A H 0.328(2) 0.791(3) 0.606(2) 0.051(6) Uiso 1 1 d . . .
H4A H 0.290(4) 0.376(4) 0.339(4) 0.105(10) Uiso 1 1 d . . .
N1 N -0.23103(18) 0.71810(16) 0.24031(18) 0.0373(4) Uani 1 1 d . . .
N2 N 0.03853(18) 0.81920(17) 0.35179(18) 0.0365(4) Uani 1 1 d . . .
N3 N 0.33863(19) 0.87757(18) 0.60586(19) 0.0399(4) Uani 1 1 d . . .
O1 O 0.3281(2) 0.64859(17) 0.64299(19) 0.0633(5) Uani 1 1 d . . .
O2 O 0.2953(2) 0.52151(19) 0.4133(2) 0.0689(5) Uani 1 1 d . . .
O3 O 0.3589(2) 0.19244(18) 0.4961(2) 0.0697(5) Uani 1 1 d . . .
O4 O 0.2906(2) 0.2748(2) 0.3295(2) 0.0736(5) Uani 1 1 d . . .
H12 H 0.124(2) 0.668(2) 0.321(2) 0.029(5) Uiso 1 1 d . . .

loop_
_atom_site_aniso_label
_atom_site_aniso_U_11
_atom_site_aniso_U_22
_atom_site_aniso_U_33
_atom_site_aniso_U_23
_atom_site_aniso_U_13
_atom_site_aniso_U_12
C1 0.0348(11) 0.0408(11) 0.0483(12) 0.0161(9) 0.0226(10) 0.0128(9)
C2 0.0371(11) 0.0548(13) 0.0398(12) 0.0159(10) 0.0165(10) 0.0205(10)
C3 0.0562(13) 0.0566(13) 0.0393(11) 0.0273(10) 0.0281(11) 0.0340(11)
C4 0.0450(11) 0.0368(10) 0.0431(11) 0.0227(9) 0.0286(10) 0.0240(9)
C5 0.0559(13) 0.0466(12) 0.0574(13) 0.0353(11) 0.0371(11) 0.0266(10)
C6 0.0364(11) 0.0416(11) 0.0449(12) 0.0201(9) 0.0238(10) 0.0119(9)
C7 0.0497(13) 0.0687(15) 0.0514(13) 0.0316(12) 0.0315(12) 0.0219(12)
C8 0.0509(14) 0.0784(17) 0.0452(13) 0.0167(13) 0.0319(12) 0.0179(13)
C9 0.0424(12) 0.0475(13) 0.0567(14) 0.0052(11) 0.0287(11) 0.0142(10)
C10 0.0378(11) 0.0385(11) 0.0508(12) 0.0137(10) 0.0239(10) 0.0140(9)
C11 0.0303(10) 0.0305(9) 0.0407(11) 0.0116(8) 0.0196(9) 0.0085(8)
C12 0.0360(10) 0.0284(9) 0.0445(11) 0.0196(8) 0.0222(9) 0.0154(8)
C13 0.0377(11) 0.0354(10) 0.0473(12) 0.0211(9) 0.0225(10) 0.0187(9)
C14 0.0516(13) 0.0496(12) 0.0402(11) 0.0172(10) 0.0230(10) 0.0277(11)
C15 0.0444(12) 0.0544(13) 0.0421(11) 0.0235(10) 0.0263(10) 0.0239(10)
C16 0.0351(10) 0.0267(9) 0.0363(10) 0.0135(8) 0.0202(9) 0.0157(8)
C17 0.0436(13) 0.0508(13) 0.0521(14) 0.0130(11) 0.0134(11) 0.0148(11)
C18 0.0455(12) 0.0403(11) 0.0464(12) 0.0256(10) 0.0230(10) 0.0186(9)
C19 0.0539(13) 0.0417(11) 0.0495(12) 0.0275(10) 0.0307(11) 0.0238(10)
C20 0.0461(12) 0.0413(12) 0.0603(14) 0.0248(11) 0.0318(11) 0.0194(10)
N1 0.0371(9) 0.0349(8) 0.0445(9) 0.0196(7) 0.0244(8) 0.0165(7)
N2 0.0358(9) 0.0429(9) 0.0369(9) 0.0206(7) 0.0217(7) 0.0199(7)
N3 0.0398(9) 0.0317(9) 0.0412(9) 0.0159(7) 0.0169(8) 0.0175(7)
O1 0.0917(13) 0.0473(9) 0.0618(10) 0.0312(8) 0.0415(10) 0.0398(9)
O2 0.1029(14) 0.0664(11) 0.0567(10) 0.0428(9) 0.0429(10) 0.0456(10)
O3 0.0883(13) 0.0485(10) 0.0953(13) 0.0411(10) 0.0571(12) 0.0408(9)
O4 0.1039(15) 0.0607(11) 0.0516(10) 0.0219(9) 0.0406(11) 0.0390(11)

loop_
_atom_type_symbol
_atom_type_description
_atom_type_scat_dispersion_real
_atom_type_scat_dispersion_imag
_atom_type_scat_source
C C 0.0033 0.0016 'International Tables Vol C Tables 4.2.6.8 and 6.1.1.4'
H H 0.0000 0.0000 'International Tables Vol C Tables 4.2.6.8 and 6.1.1.4'
N N 0.0061 0.0033 'International Tables Vol C Tables 4.2.6.8 and 6.1.1.4'
O O 0.0106 0.0060 'International Tables Vol C Tables 4.2.6.8 and 6.1.1.4'

loop_
_geom_angle_atom_site_label_1
_geom_angle_atom_site_label_2
_geom_angle_atom_site_label_3
_geom_angle
_geom_angle_site_symmetry_1
_geom_angle_site_symmetry_3
_geom_angle_publ_flag
N1 C1 C2 123.69(19) . . ?
C1 C2 C3 118.09(19) . . ?
C4 C3 C2 120.14(19) . . ?
C3 C4 C16 117.29(18) . . ?
C3 C4 C5 123.62(18) . . ?
C16 C4 C5 119.09(18) . . ?
C4 C5 C6 110.93(16) . . ?
C7 C6 C11 119.13(19) . . ?
C7 C6 C5 120.13(19) . . ?
C11 C6 C5 120.60(17) . . ?
C8 C7 C6 121.5(2) . . ?
C9 C8 C7 119.4(2) . . ?
C8 C9 C10 120.0(2) . . ?
C9 C10 C11 121.3(2) . . ?
C10 C11 C6 118.66(18) . . ?
C10 C11 C12 115.68(18) . . ?
C6 C11 C12 125.51(17) . . ?
N2 C12 C11 119.29(16) . . ?
N2 C12 C13 107.60(15) . . ?
C11 C12 C13 107.78(15) . . ?
N3 C13 C12 111.99(16) . . ?
N3 C14 C15 111.26(16) . . ?
N2 C15 C14 109.25(17) . . ?
N1 C16 N2 117.90(16) . . ?
N1 C16 C4 122.89(17) . . ?
N2 C16 C4 118.95(16) . . ?
O2 C18 O1 124.25(19) . . ?
O2 C18 C19 118.77(19) . . ?
O1 C18 C19 116.96(18) . . ?
C20 C19 C18 118.30(18) . . ?
O3 C20 O4 121.7(2) . . ?
O3 C20 C19 121.4(2) . . ?
O4 C20 C19 116.94(19) . . ?
C16 N1 C1 117.82(17) . . ?
C16 N2 C15 115.75(15) . . ?
C16 N2 C12 120.43(15) . . ?
C15 N2 C12 109.17(15) . . ?
C13 N3 C17 111.57(17) . . ?
C13 N3 C14 110.47(15) . . ?
C17 N3 C14 111.79(16) . . ?

loop_
_geom_bond_atom_site_label_1
_geom_bond_atom_site_label_2
_geom_bond_distance
_geom_bond_site_symmetry_2
_geom_bond_publ_flag
C1 N1 1.338(2) . ?
C1 C2 1.363(3) . ?
C2 C3 1.383(3) . ?
C3 C4 1.378(3) . ?
C4 C16 1.402(3) . ?
C4 C5 1.496(3) . ?
C5 C6 1.511(3) . ?
C6 C7 1.388(3) . ?
C6 C11 1.395(3) . ?
C7 C8 1.379(3) . ?
C8 C9 1.373(4) . ?
C9 C10 1.376(3) . ?
C10 C11 1.394(3) . ?
C11 C12 1.514(3) . ?
C12 N2 1.482(2) . ?
C12 C13 1.523(3) . ?
C13 N3 1.483(2) . ?
C14 N3 1.486(3) . ?
C14 C15 1.506(3) . ?
C15 N2 1.461(2) . ?
C16 N1 1.331(2) . ?
C16 N2 1.401(2) . ?
C17 N3 1.485(3) . ?
C18 O2 1.247(2) . ?
C18 O1 1.248(3) . ?
C18 C19 1.514(3) . ?
C19 C20 1.501(3) . ?
C20 O3 1.208(3) . ?
C20 O4 1.303(3) . ?
